data_4106351
loop_
_publ_author_name
'Johanna Heine'
'J\"orn Schmedt auf der G\"unne'
'Stefanie Dehnen'

_publ_section_title
;
 Formation of a Strandlike Polycatenane of Icosahedral Cages for
 Reversible One-Dimensional Encapsulation of Guests
;
_journal_name_full 'Journal of the American Chemical Society'
_journal_page_first 10018
_journal_page_last 10021
_journal_paper_doi 10.1021/ja2030273
_journal_volume 133
_journal_year 2011
_chemical_formula_sum 'C20 H14 I2 N4 Zn'
_chemical_formula_weight 629.52
_chemical_name_systematic
;
 ?
;
_space_group_IT_number 14
_symmetry_cell_setting monoclinic
_symmetry_space_group_name_Hall '-P 2ybc'
_symmetry_space_group_name_H-M 'P 1 21/c 1'
_atom_sites_solution_hydrogens geom
_atom_sites_solution_primary direct
_atom_sites_solution_secondary difmap
_audit_creation_method SHELXL-97
_cell_angle_alpha 90.00
_cell_angle_beta 103.29(3)
_cell_angle_gamma 90.00
_cell_formula_units_Z 4
_cell_length_a 9.7312(19)
_cell_length_b 11.277(2)
_cell_length_c 18.980(4)
_cell_measurement_reflns_used 4008
_cell_measurement_temperature 100(2)
_cell_measurement_theta_max 24.28
_cell_measurement_theta_min 2.15
_cell_volume 2027.1(7)
_computing_structure_refinement 'SHELXL-97 (Sheldrick, 2008)'
_diffrn_ambient_temperature 100(2)
_diffrn_measured_fraction_theta_full 0.986
_diffrn_measured_fraction_theta_max 0.986
_diffrn_measurement_device_type 'Stoe IPDS 2'
_diffrn_measurement_method \w-scan
_diffrn_radiation_monochromator graphite
_diffrn_radiation_source 'fine-focus sealed tube'
_diffrn_radiation_type MoK\a
_diffrn_radiation_wavelength 0.71073
_diffrn_reflns_av_R_equivalents 0.2170
_diffrn_reflns_av_sigmaI/netI 0.2480
_diffrn_reflns_limit_h_max 12
_diffrn_reflns_limit_h_min -12
_diffrn_reflns_limit_k_max 12
_diffrn_reflns_limit_k_min -14
_diffrn_reflns_limit_l_max 19
_diffrn_reflns_limit_l_min -23
_diffrn_reflns_number 12160
_diffrn_reflns_theta_full 26.80
_diffrn_reflns_theta_max 26.80
_diffrn_reflns_theta_min 2.15
_exptl_absorpt_coefficient_mu 4.270
_exptl_absorpt_correction_T_max 0.69839
_exptl_absorpt_correction_T_min 0.34355
_exptl_absorpt_correction_type gaussian
_exptl_absorpt_process_details 'A.L.Spek (2003) J. Appl. Cryst. 36, 7-13'
_exptl_crystal_colour colorless
_exptl_crystal_density_diffrn 2.063
_exptl_crystal_description plate
_exptl_crystal_F_000 1192
_exptl_crystal_size_max 0.16
_exptl_crystal_size_mid 0.08
_exptl_crystal_size_min 0.04
_refine_diff_density_max 1.150
_refine_diff_density_min -1.201
_refine_diff_density_rms 0.212
_refine_ls_extinction_method none
_refine_ls_goodness_of_fit_ref 0.839
_refine_ls_hydrogen_treatment constr
_refine_ls_matrix_type full
_refine_ls_number_parameters 244
_refine_ls_number_reflns 4284
_refine_ls_number_restraints 0
_refine_ls_restrained_S_all 0.839
_refine_ls_R_factor_all 0.1717
_refine_ls_R_factor_gt 0.0726
_refine_ls_shift/su_max 0.029
_refine_ls_shift/su_mean 0.005
_refine_ls_structure_factor_coef Fsqd
_refine_ls_weighting_details 'calc w=1/[\s^2^(Fo^2^)+(0.0300P)^2^+0.0000P] where P=(Fo^2^+2Fc^2^)/3'
_refine_ls_weighting_scheme calc
_refine_ls_wR_factor_gt 0.1471
_refine_ls_wR_factor_ref 0.1710
_reflns_number_gt 1650
_reflns_number_total 4284
_reflns_threshold_expression >2\s(I)
_cod_data_source_file ja2030273_si_004.cif
_cod_data_source_block compound3
_cod_original_cell_volume 2027.0(7)
_cod_original_sg_symbol_H-M 'P 21/c'
_cod_database_code 4106351

loop_
_symmetry_equiv_pos_as_xyz
'x, y, z'
'-x, y+1/2, -z+1/2'
'-x, -y, -z'
'x, -y-1/2, z-1/2'

loop_
_atom_site_label
_atom_site_type_symbol
_atom_site_fract_x
_atom_site_fract_y
_atom_site_fract_z
_atom_site_U_iso_or_equiv
_atom_site_adp_type
_atom_site_occupancy
_atom_site_symmetry_multiplicity
_atom_site_calc_flag
_atom_site_refinement_flags
I1 I 0.25524(13) 0.63149(10) 0.21271(6) 0.0562(3) Uani 1 1 d .
I2 I -0.07358(11) 0.90544(10) 0.15229(6) 0.0546(3) Uani 1 1 d .
Zn1 Zn 0.18527(19) 0.84697(16) 0.19347(9) 0.0474(5) Uani 1 1 d .
N2 N 0.2742(13) 0.9406(10) 0.2856(7) 0.050(3) Uani 1 1 d .
N1 N 0.2921(13) 0.9295(10) 0.1248(6) 0.045(3) Uani 1 1 d .
N3 N 0.4528(14) 1.2411(11) 0.4810(7) 0.047(3) Uani 1 1 d .
N4 N 1.1900(15) 1.1601(15) 0.5961(8) 0.065(4) Uani 1 1 d .
C8 C 0.4391(15) 1.0776(13) 0.4005(8) 0.040(3) Uani 1 1 d .
C9 C 0.3027(17) 1.1125(13) 0.3634(8) 0.052(4) Uani 1 1 d .
H9 H 0.2649 1.1835 0.3752 0.063 Uiso 1 1 calc R
C4 C 0.5192(17) 1.0060(15) 0.1155(9) 0.054(5) Uani 1 1 d .
H4 H 0.6170 1.0029 0.1312 0.065 Uiso 1 1 calc R
C5 C 0.4383(18) 0.9356(17) 0.1391(9) 0.062(5) Uani 1 1 d .
H5 H 0.4848 0.8786 0.1713 0.075 Uiso 1 1 calc R
C6 C 0.4065(18) 0.8997(15) 0.3285(10) 0.061(5) Uani 1 1 d .
H6 H 0.4364 0.8227 0.3230 0.074 Uiso 1 1 calc R
C1 C 0.2305(15) 1.0107(12) 0.0782(8) 0.042(4) Uani 1 1 d .
H1 H 0.1325 1.0162 0.0677 0.050 Uiso 1 1 calc R
C7 C 0.4874(17) 0.9730(15) 0.3767(7) 0.045(4) Uani 1 1 d .
H7 H 0.5813 0.9522 0.3952 0.054 Uiso 1 1 calc R
C11 C 0.5204(17) 1.1575(15) 0.4531(8) 0.052(4) Uani 1 1 d .
C12 C 0.6631(15) 1.1396(15) 0.4744(8) 0.053(4) Uani 1 1 d .
H12 H 0.7065 1.0790 0.4542 0.064 Uiso 1 1 calc R
C3 C 0.4498(14) 1.0901(13) 0.0633(7) 0.037(3) Uani 1 1 d .
C14 C 0.6754(14) 1.3015(12) 0.5566(7) 0.034(3) Uani 1 1 d .
H14 H 0.7253 1.3538 0.5910 0.041 Uiso 1 1 calc R
C2 C 0.3054(15) 1.0890(14) 0.0439(8) 0.046(4) Uani 1 1 d .
H2 H 0.2574 1.1400 0.0081 0.055 Uiso 1 1 calc R
C20 C 0.9729(16) 1.2170(16) 0.6248(10) 0.060(5) Uani 1 1 d .
H20 H 0.9285 1.2434 0.6603 0.072 Uiso 1 1 calc R
C13 C 0.7440(15) 1.2169(11) 0.5287(7) 0.036(3) Uani 1 1 d .
C16 C 0.8980(18) 1.1950(14) 0.5516(8) 0.052(4) Uani 1 1 d .
C19 C 1.118(2) 1.1956(16) 0.6382(10) 0.065(5) Uani 1 1 d .
H19 H 1.1683 1.2099 0.6854 0.078 Uiso 1 1 calc R
C17 C 0.9780(16) 1.1628(15) 0.5011(7) 0.044(4) Uani 1 1 d .
H17 H 0.9353 1.1568 0.4521 0.053 Uiso 1 1 calc R
C10 C 0.2220(17) 1.0387(16) 0.3074(11) 0.068(5) Uani 1 1 d .
H10 H 0.1298 1.0605 0.2857 0.082 Uiso 1 1 calc R
C18 C 1.1203(19) 1.1405(17) 0.5257(11) 0.073(6) Uani 1 1 d .
H18 H 1.1707 1.1111 0.4934 0.088 Uiso 1 1 calc R
C15 C 0.5305(16) 1.3107(13) 0.5341(8) 0.045(4) Uani 1 1 d .

loop_
_atom_site_aniso_label
_atom_site_aniso_U_11
_atom_site_aniso_U_22
_atom_site_aniso_U_33
_atom_site_aniso_U_23
_atom_site_aniso_U_13
_atom_site_aniso_U_12
I1 0.0794(8) 0.0393(6) 0.0546(6) 0.0022(5) 0.0250(5) 0.0021(5)
I2 0.0453(6) 0.0543(7) 0.0631(7) -0.0049(6) 0.0104(5) -0.0016(5)
Zn1 0.0476(10) 0.0437(11) 0.0516(11) 0.0004(9) 0.0131(8) -0.0003(8)
N2 0.046(8) 0.032(7) 0.071(9) -0.003(7) 0.014(6) 0.011(6)
N1 0.056(8) 0.035(7) 0.037(7) -0.008(6) 0.000(6) 0.008(6)
N3 0.056(8) 0.034(7) 0.058(8) -0.006(6) 0.029(7) 0.000(6)
N4 0.067(10) 0.084(12) 0.052(9) 0.011(8) 0.031(8) 0.016(8)
C8 0.040(8) 0.034(8) 0.047(9) -0.002(7) 0.011(6) 0.003(7)
C9 0.064(10) 0.027(8) 0.065(10) -0.008(8) 0.014(8) -0.008(7)
C4 0.043(9) 0.061(11) 0.067(11) 0.042(9) 0.029(8) 0.010(8)
C5 0.055(11) 0.075(13) 0.053(11) -0.012(9) 0.004(8) 0.024(9)
C6 0.067(11) 0.043(10) 0.087(12) -0.019(10) 0.046(10) -0.010(9)
C1 0.036(8) 0.026(8) 0.056(10) 0.007(7) -0.004(7) -0.002(6)
C7 0.053(9) 0.067(11) 0.022(7) 0.005(7) 0.021(7) 0.003(8)
C11 0.066(11) 0.056(11) 0.039(8) -0.003(8) 0.023(8) -0.011(8)
C12 0.039(9) 0.057(10) 0.061(10) 0.005(9) 0.008(7) 0.009(8)
C3 0.042(8) 0.042(8) 0.029(7) -0.007(7) 0.011(6) -0.004(7)
C14 0.045(8) 0.026(7) 0.028(7) 0.003(6) 0.002(6) 0.005(6)
C2 0.044(8) 0.044(9) 0.043(8) -0.004(8) -0.004(7) 0.006(7)
C20 0.036(10) 0.069(12) 0.076(13) 0.001(10) 0.014(9) -0.009(8)
C13 0.065(10) 0.019(7) 0.020(7) 0.002(6) 0.004(6) -0.009(7)
C16 0.072(11) 0.031(8) 0.053(11) -0.004(8) 0.015(9) 0.002(8)
C19 0.078(13) 0.057(11) 0.056(11) 0.028(9) 0.009(10) -0.013(10)
C17 0.058(10) 0.063(11) 0.012(6) 0.003(7) 0.010(6) 0.001(8)
C10 0.037(9) 0.054(11) 0.106(15) -0.004(11) 0.001(9) 0.009(8)
C18 0.064(12) 0.076(13) 0.095(15) -0.017(12) 0.050(11) -0.003(10)
C15 0.055(10) 0.032(8) 0.044(9) -0.017(7) 0.008(7) -0.008(7)

loop_
_atom_type_symbol
_atom_type_description
_atom_type_scat_dispersion_real
_atom_type_scat_dispersion_imag
_atom_type_scat_source
C C 0.0033 0.0016 'International Tables Vol C Tables 4.2.6.8 and 6.1.1.4'
H H 0.0000 0.0000 'International Tables Vol C Tables 4.2.6.8 and 6.1.1.4'
N N 0.0061 0.0033 'International Tables Vol C Tables 4.2.6.8 and 6.1.1.4'
Zn Zn 0.2839 1.4301 'International Tables Vol C Tables 4.2.6.8 and 6.1.1.4'
I I -0.4742 1.8119 'International Tables Vol C Tables 4.2.6.8 and 6.1.1.4'

loop_
_geom_angle_atom_site_label_1
_geom_angle_atom_site_label_2
_geom_angle_atom_site_label_3
_geom_angle
_geom_angle_site_symmetry_3
N2 Zn1 N1 97.5(5) .
N2 Zn1 I1 108.9(3) .
N1 Zn1 I1 111.5(3) .
N2 Zn1 I2 108.8(3) .
N1 Zn1 I2 107.2(3) .
I1 Zn1 I2 120.52(8) .
C10 N2 C6 116.8(13) .
C10 N2 Zn1 125.4(11) .
C6 N2 Zn1 117.8(9) .
C1 N1 C5 112.6(14) .
C1 N1 Zn1 121.3(10) .
C5 N1 Zn1 122.8(10) .
C11 N3 C15 117.6(14) .
C19 N4 C18 117.1(15) .
C7 C8 C9 115.3(13) .
C7 C8 C11 125.9(14) .
C9 C8 C11 118.5(14) .
C10 C9 C8 120.1(14) .
C5 C4 C3 115.4(15) .
C4 C5 N1 130.7(17) .
C7 C6 N2 119.9(15) .
N1 C1 C2 123.1(13) .
C6 C7 C8 123.8(15) .
N3 C11 C12 123.3(15) .
N3 C11 C8 118.5(15) .
C12 C11 C8 118.1(15) .
C11 C12 C13 118.2(15) .
C2 C3 C4 118.3(14) .
C2 C3 C15 119.1(13) 4_585
C4 C3 C15 122.3(12) 4_585
C13 C14 C15 119.8(13) .
C3 C2 C1 119.6(14) .
C19 C20 C16 114.4(16) .
C14 C13 C12 118.3(14) .
C14 C13 C16 124.3(12) .
C12 C13 C16 117.4(13) .
C17 C16 C20 117.7(15) .
C17 C16 C13 121.4(14) .
C20 C16 C13 120.6(14) .
N4 C19 C20 129.2(18) .
C18 C17 C16 119.0(14) .
N2 C10 C9 122.2(15) .
N4 C18 C17 122.2(14) .
N3 C15 C14 122.7(13) .
N3 C15 C3 116.3(13) 4_586
C14 C15 C3 120.8(12) 4_586

loop_
_geom_bond_atom_site_label_1
_geom_bond_atom_site_label_2
_geom_bond_distance
_geom_bond_site_symmetry_2
I1 Zn1 2.527(2) .
I2 Zn1 2.547(2) .
Zn1 N2 2.055(13) .
Zn1 N1 2.066(13) .
N2 C10 1.32(2) .
N2 C6 1.43(2) .
N1 C1 1.317(17) .
N1 C5 1.39(2) .
N3 C11 1.327(19) .
N3 C15 1.362(18) .
N4 C19 1.24(2) .
N4 C18 1.37(2) .
C8 C7 1.38(2) .
C8 C9 1.41(2) .
C8 C11 1.44(2) .
C9 C10 1.43(2) .
C4 C5 1.27(2) .
C4 C3 1.42(2) .
C6 C7 1.35(2) .
C1 C2 1.40(2) .
C11 C12 1.37(2) .
C12 C13 1.44(2) .
C3 C2 1.369(19) .
C3 C15 1.542(19) 4_585
C14 C13 1.342(19) .
C14 C15 1.38(2) .
C20 C19 1.40(2) .
C20 C16 1.43(2) .
C13 C16 1.48(2) .
C16 C17 1.41(2) .
C17 C18 1.38(2) .
C15 C3 1.542(19) 4_586
